data_4001040
loop_
_publ_author_name
'Goforth, Andrea M.'
'Hope, H\%akon'
'Condron, Cathie L.'
'Kauzlarich, Susan M.'
'Jensen, Newell'
'Klavins, Peter'
'MaQuilon, Samuel'
'Fisk, Zachary'

_publ_section_title
;
 Magnetism and Negative Magnetoresistance of Two Magnetically Ordering,
 Rare-Earth-Containing Zintl phases with a New Structure Type: EuGa2Pn2(Pn
 = P, As)
;
_journal_issue 19
_journal_name_full 'Chemistry of Materials'
_journal_page_first 4480
_journal_paper_doi 10.1021/cm901219u
_journal_volume 21
_journal_year 2009
_chemical_formula_sum 'Eu Ga2 P2'
_chemical_formula_weight 353.34
_chemical_name_systematic
; 
 ? 
;
_space_group_IT_number 10
_symmetry_cell_setting monoclinic
_symmetry_space_group_name_Hall '-P 2y'
_symmetry_space_group_name_H-M 'P 1 2/m 1'
_atom_sites_solution_primary direct
_atom_sites_solution_secondary difmap
_audit_creation_method SHELXL-97
_cell_angle_alpha 90.00
_cell_angle_beta 95.5220(10)
_cell_angle_gamma 90.00
_cell_formula_units_Z 4
_cell_length_a 9.2822(9)
_cell_length_b 3.8967(4)
_cell_length_c 12.0777(11)
_cell_measurement_temperature 100(1)
_cell_volume 434.82(7)
_computing_cell_refinement 'Bruker Apex2'
_computing_data_collection 'Bruker Apex2'
_computing_data_reduction 'Bruker SAINT'
_computing_structure_refinement 'SHELXL-97 (Sheldrick, 1997)'
_computing_structure_solution 'SHELXS-97 (Sheldrick, 1990)'
_diffrn_ambient_temperature 100(1)
_diffrn_measured_fraction_theta_full 0.996
_diffrn_measured_fraction_theta_max 0.996
_diffrn_measurement_device_type 'Bruker SMART APEX2'
_diffrn_measurement_method \w
_diffrn_radiation_monochromator graphite
_diffrn_radiation_source 'fine-focus sealed tube'
_diffrn_radiation_type MoK\a
_diffrn_radiation_wavelength 0.71073
_diffrn_reflns_av_R_equivalents 0.0267
_diffrn_reflns_av_sigmaI/netI 0.0175
_diffrn_reflns_limit_h_max 11
_diffrn_reflns_limit_h_min -12
_diffrn_reflns_limit_k_max 5
_diffrn_reflns_limit_k_min 0
_diffrn_reflns_limit_l_max 15
_diffrn_reflns_limit_l_min 0
_diffrn_reflns_number 6586
_diffrn_reflns_theta_full 27.48
_diffrn_reflns_theta_max 27.48
_diffrn_reflns_theta_min 2.65
_exptl_absorpt_coefficient_mu 27.064
_exptl_absorpt_correction_T_max 0.34
_exptl_absorpt_correction_T_min 0.09
_exptl_absorpt_correction_type multi-scan
_exptl_absorpt_process_details 'SADABS (multi-scan)'
_exptl_crystal_colour 'metallic silver'
_exptl_crystal_density_diffrn 5.398
_exptl_crystal_density_method 'not measured'
_exptl_crystal_description parallelpiped
_exptl_crystal_F_000 620
_exptl_crystal_size_max 0.10
_exptl_crystal_size_mid 0.08
_exptl_crystal_size_min 0.04
_refine_diff_density_max 1.145
_refine_diff_density_min -0.839
_refine_diff_density_rms 0.198
_refine_ls_extinction_method none
_refine_ls_goodness_of_fit_ref 1.197
_refine_ls_matrix_type full
_refine_ls_number_parameters 66
_refine_ls_number_reflns 1134
_refine_ls_number_restraints 0
_refine_ls_restrained_S_all 1.197
_refine_ls_R_factor_all 0.0159
_refine_ls_R_factor_gt 0.0148
_refine_ls_shift/su_max 0.000
_refine_ls_shift/su_mean 0.000
_refine_ls_structure_factor_coef Fsqd
_refine_ls_weighting_details 'calc w=1/[\s^2^(Fo^2^)+(0.0130P)^2^+0.3900P] where P=(Fo^2^+2Fc^2^)/3'
_refine_ls_weighting_scheme calc
_refine_ls_wR_factor_gt 0.0325
_refine_ls_wR_factor_ref 0.0327
_reflns_number_gt 1096
_reflns_number_total 1134
_reflns_threshold_expression >2sigma(I)
_cod_data_source_file cm901219u_si_001.cif
_cod_data_source_block hh461p
_cod_database_code 4001040

loop_
_symmetry_equiv_pos_as_xyz
'x, y, z'
'-x, y, -z'
'-x, -y, -z'
'x, -y, z'

loop_
_atom_site_label
_atom_site_type_symbol
_atom_site_fract_x
_atom_site_fract_y
_atom_site_fract_z
_atom_site_U_iso_or_equiv
_atom_site_adp_type
_atom_site_occupancy
_atom_site_symmetry_multiplicity
_atom_site_calc_flag
_atom_site_refinement_flags
Eu1 Eu 0.19443(2) 0.0000 0.279942(18) 0.00795(7) Uani 1 2 d S
Eu2 Eu 0.5000 0.5000 0.5000 0.00703(8) Uani 1 4 d S
Eu3 Eu 0.0000 0.5000 0.0000 0.00688(8) Uani 1 4 d S
Ga1 Ga -0.11199(5) 0.5000 0.43422(4) 0.00695(10) Uani 1 2 d S
Ga2 Ga 0.59696(5) 0.0000 0.27925(4) 0.00697(11) Uani 0.9820(6) 2 d SP
Ga3 Ga -0.19756(5) 0.0000 0.17222(4) 0.00710(11) Uani 0.9820(6) 2 d SP
Ga4 Ga 0.39558(5) 0.5000 0.05613(4) 0.00713(10) Uani 1 2 d S
P1 P -0.05576(12) 0.5000 0.23984(9) 0.0072(2) Uani 1 2 d S
P2 P 0.44202(12) 0.5000 0.25642(9) 0.0070(2) Uani 1 2 d S
P3 P 0.26386(12) 0.0000 0.53723(9) 0.0075(2) Uani 1 2 d S
P4 P 0.23966(12) 0.0000 0.02717(9) 0.0074(2) Uani 1 2 d S
Eu4P Eu -0.3050(12) 0.0000 0.2194(10) 0.008 Uiso 0.0180(6) 2 d SP

loop_
_atom_site_aniso_label
_atom_site_aniso_U_11
_atom_site_aniso_U_22
_atom_site_aniso_U_33
_atom_site_aniso_U_23
_atom_site_aniso_U_13
_atom_site_aniso_U_12
Eu1 0.00791(11) 0.00739(11) 0.00836(11) 0.000 -0.00015(8) 0.000
Eu2 0.00750(14) 0.00723(15) 0.00639(14) 0.000 0.00079(11) 0.000
Eu3 0.00666(13) 0.00699(15) 0.00704(14) 0.000 0.00085(11) 0.000
Ga1 0.0068(2) 0.0076(2) 0.0066(2) 0.000 0.00113(17) 0.000
Ga2 0.0065(2) 0.0076(2) 0.0069(2) 0.000 0.00133(18) 0.000
Ga3 0.0074(2) 0.0078(2) 0.0063(2) 0.000 0.00154(18) 0.000
Ga4 0.0066(2) 0.0078(2) 0.0070(2) 0.000 0.00096(18) 0.000
P1 0.0079(5) 0.0070(5) 0.0067(5) 0.000 0.0014(4) 0.000
P2 0.0082(5) 0.0070(5) 0.0059(5) 0.000 0.0008(4) 0.000
P3 0.0070(5) 0.0077(5) 0.0081(5) 0.000 0.0020(4) 0.000
P4 0.0074(5) 0.0069(5) 0.0078(5) 0.000 0.0006(4) 0.000

loop_
_atom_type_symbol
_atom_type_description
_atom_type_scat_dispersion_real
_atom_type_scat_dispersion_imag
_atom_type_scat_source
Eu Eu -0.1578 3.6682 'International Tables Vol C Tables 4.2.6.8 and 6.1.1.4'
Ga Ga 0.2307 1.6083 'International Tables Vol C Tables 4.2.6.8 and 6.1.1.4'
P P 0.1023 0.0942 'International Tables Vol C Tables 4.2.6.8 and 6.1.1.4'

loop_
_geom_angle_atom_site_label_1
_geom_angle_atom_site_label_2
_geom_angle_atom_site_label_3
_geom_angle
_geom_angle_site_symmetry_1
_geom_angle_site_symmetry_3
P1 Eu1 P1 79.90(3) 1_545 .
P1 Eu1 P2 165.52(3) 1_545 .
P1 Eu1 P2 98.46(2) . .
P1 Eu1 P2 98.46(2) 1_545 1_545
P1 Eu1 P2 165.52(3) . 1_545
P2 Eu1 P2 79.50(3) . 1_545
P1 Eu1 P3 103.95(3) 1_545 .
P1 Eu1 P3 103.95(3) . .
P2 Eu1 P3 90.43(3) . .
P2 Eu1 P3 90.43(3) 1_545 .
P1 Eu1 P4 90.96(3) 1_545 .
P1 Eu1 P4 90.96(3) . .
P2 Eu1 P4 74.64(3) . .
P2 Eu1 P4 74.64(3) 1_545 .
P3 Eu1 P4 160.41(3) . .
P1 Eu1 Ga2 138.558(14) 1_545 .
P1 Eu1 Ga2 138.559(15) . .
P2 Eu1 Ga2 40.232(14) . .
P2 Eu1 Ga2 40.232(14) 1_545 .
P3 Eu1 Ga2 83.75(2) . .
P4 Eu1 Ga2 76.66(2) . .
P1 Eu1 Ga3 40.654(15) 1_545 .
P1 Eu1 Ga3 40.654(15) . .
P2 Eu1 Ga3 133.159(18) . .
P2 Eu1 Ga3 133.160(18) 1_545 .
P3 Eu1 Ga3 116.61(2) . .
P4 Eu1 Ga3 82.98(2) . .
Ga2 Eu1 Ga3 159.638(12) . .
P1 Eu1 Eu1 129.948(14) 1_545 1_565
P1 Eu1 Eu1 50.053(14) . 1_565
P2 Eu1 Eu1 50.250(14) . 1_565
P2 Eu1 Eu1 129.749(14) 1_545 1_565
P3 Eu1 Eu1 90.0 . 1_565
P4 Eu1 Eu1 90.0 . 1_565
Ga2 Eu1 Eu1 90.0 . 1_565
Ga3 Eu1 Eu1 90.0 . 1_565
P1 Eu1 Eu1 50.053(14) 1_545 1_545
P1 Eu1 Eu1 129.948(14) . 1_545
P2 Eu1 Eu1 129.750(13) . 1_545
P2 Eu1 Eu1 50.251(14) 1_545 1_545
P3 Eu1 Eu1 90.0 . 1_545
P4 Eu1 Eu1 90.0 . 1_545
Ga2 Eu1 Eu1 90.0 . 1_545
Ga3 Eu1 Eu1 90.0 . 1_545
Eu1 Eu1 Eu1 180.0 1_565 1_545
P1 Eu1 Eu3 45.90(2) 1_545 1_545
P1 Eu1 Eu3 84.577(19) . 1_545
P2 Eu1 Eu3 119.72(2) . 1_545
P2 Eu1 Eu3 84.08(2) 1_545 1_545
P3 Eu1 Eu3 147.495(11) . 1_545
P4 Eu1 Eu3 45.077(16) . 1_545
Ga2 Eu1 Eu3 110.718(8) . 1_545
Ga3 Eu1 Eu3 52.165(6) . 1_545
Eu1 Eu1 Eu3 117.924(3) 1_565 1_545
Eu1 Eu1 Eu3 62.078(3) 1_545 1_545
P1 Eu1 Eu3 84.576(19) 1_545 .
P1 Eu1 Eu3 45.90(2) . .
P2 Eu1 Eu3 84.08(2) . .
P2 Eu1 Eu3 119.72(2) 1_545 .
P3 Eu1 Eu3 147.495(10) . .
P4 Eu1 Eu3 45.077(16) . .
Ga2 Eu1 Eu3 110.718(8) . .
Ga3 Eu1 Eu3 52.165(6) . .
Eu1 Eu1 Eu3 62.078(3) 1_565 .
Eu1 Eu1 Eu3 117.924(3) 1_545 .
Eu3 Eu1 Eu3 55.846(7) 1_545 .
P2 Eu2 P2 180.0 3_666 .
P2 Eu2 P3 94.82(3) 3_666 3_666
P2 Eu2 P3 85.18(3) . 3_666
P2 Eu2 P3 94.82(3) 3_666 3_656
P2 Eu2 P3 85.18(3) . 3_656
P3 Eu2 P3 81.04(3) 3_666 3_656
P2 Eu2 P3 85.18(3) 3_666 1_565
P2 Eu2 P3 94.82(3) . 1_565
P3 Eu2 P3 98.96(3) 3_666 1_565
P3 Eu2 P3 180.0 3_656 1_565
P2 Eu2 P3 85.18(3) 3_666 .
P2 Eu2 P3 94.82(3) . .
P3 Eu2 P3 180.0 3_666 .
P3 Eu2 P3 98.96(3) 3_656 .
P3 Eu2 P3 81.04(3) 1_565 .
P2 Eu2 Ga2 136.793(14) 3_666 .
P2 Eu2 Ga2 43.207(14) . .
P3 Eu2 Ga2 90.127(19) 3_666 .
P3 Eu2 Ga2 43.67(2) 3_656 .
P3 Eu2 Ga2 136.33(2) 1_565 .
P3 Eu2 Ga2 89.873(19) . .
P2 Eu2 Ga2 43.207(14) 3_666 3_666
P2 Eu2 Ga2 136.793(14) . 3_666
P3 Eu2 Ga2 89.873(19) 3_666 3_666
P3 Eu2 Ga2 136.33(2) 3_656 3_666
P3 Eu2 Ga2 43.67(2) 1_565 3_666
P3 Eu2 Ga2 90.127(19) . 3_666
Ga2 Eu2 Ga2 180.0 . 3_666
P2 Eu2 Ga2 43.207(14) 3_666 3_656
P2 Eu2 Ga2 136.793(14) . 3_656
P3 Eu2 Ga2 136.33(2) 3_666 3_656
P3 Eu2 Ga2 89.873(19) 3_656 3_656
P3 Eu2 Ga2 90.127(19) 1_565 3_656
P3 Eu2 Ga2 43.67(2) . 3_656
Ga2 Eu2 Ga2 112.117(11) . 3_656
Ga2 Eu2 Ga2 67.883(11) 3_666 3_656
P2 Eu2 Ga2 136.793(14) 3_666 1_565
P2 Eu2 Ga2 43.207(14) . 1_565
P3 Eu2 Ga2 43.67(2) 3_666 1_565
P3 Eu2 Ga2 90.127(19) 3_656 1_565
P3 Eu2 Ga2 89.873(19) 1_565 1_565
P3 Eu2 Ga2 136.33(2) . 1_565
Ga2 Eu2 Ga2 67.883(11) . 1_565
Ga2 Eu2 Ga2 112.117(11) 3_666 1_565
Ga2 Eu2 Ga2 180.0 3_656 1_565
P2 Eu2 Eu2 90.0 3_666 1_545
P2 Eu2 Eu2 90.0 . 1_545
P3 Eu2 Eu2 130.521(14) 3_666 1_545
P3 Eu2 Eu2 49.479(14) 3_656 1_545
P3 Eu2 Eu2 130.521(14) 1_565 1_545
P3 Eu2 Eu2 49.479(14) . 1_545
Ga2 Eu2 Eu2 56.058(5) . 1_545
Ga2 Eu2 Eu2 123.942(5) 3_666 1_545
Ga2 Eu2 Eu2 56.059(5) 3_656 1_545
Ga2 Eu2 Eu2 123.941(5) 1_565 1_545
P2 Eu2 Eu2 90.0 3_666 1_565
P2 Eu2 Eu2 90.0 . 1_565
P3 Eu2 Eu2 49.479(14) 3_666 1_565
P3 Eu2 Eu2 130.521(14) 3_656 1_565
P3 Eu2 Eu2 49.479(14) 1_565 1_565
P3 Eu2 Eu2 130.521(14) . 1_565
Ga2 Eu2 Eu2 123.942(5) . 1_565
Ga2 Eu2 Eu2 56.058(5) 3_666 1_565
Ga2 Eu2 Eu2 123.941(5) 3_656 1_565
Ga2 Eu2 Eu2 56.059(5) 1_565 1_565
Eu2 Eu2 Eu2 180.0 1_545 1_565
P4 Eu3 P4 180.0 3 1_565
P4 Eu3 P4 82.61(3) 3 3_565
P4 Eu3 P4 97.39(3) 1_565 3_565
P4 Eu3 P4 97.39(3) 3 .
P4 Eu3 P4 82.61(3) 1_565 .
P4 Eu3 P4 180.0 3_565 .
P4 Eu3 P1 95.23(3) 3 3_565
P4 Eu3 P1 84.77(3) 1_565 3_565
P4 Eu3 P1 95.23(3) 3_565 3_565
P4 Eu3 P1 84.77(3) . 3_565
P4 Eu3 P1 84.77(3) 3 .
P4 Eu3 P1 95.23(3) 1_565 .
P4 Eu3 P1 84.77(3) 3_565 .
P4 Eu3 P1 95.23(3) . .
P1 Eu3 P1 180.0 3_565 .
P4 Eu3 Ga3 137.28(2) 3 3_565
P4 Eu3 Ga3 42.72(2) 1_565 3_565
P4 Eu3 Ga3 89.934(19) 3_565 3_565
P4 Eu3 Ga3 90.065(19) . 3_565
P1 Eu3 Ga3 43.464(14) 3_565 3_565
P1 Eu3 Ga3 136.536(14) . 3_565
P4 Eu3 Ga3 89.934(19) 3 3
P4 Eu3 Ga3 90.066(19) 1_565 3
P4 Eu3 Ga3 137.28(2) 3_565 3
P4 Eu3 Ga3 42.72(2) . 3
P1 Eu3 Ga3 43.464(14) 3_565 3
P1 Eu3 Ga3 136.536(14) . 3
Ga3 Eu3 Ga3 67.747(10) 3_565 3
P4 Eu3 Ga3 90.066(19) 3 1_565
P4 Eu3 Ga3 89.934(19) 1_565 1_565
P4 Eu3 Ga3 42.72(2) 3_565 1_565
P4 Eu3 Ga3 137.28(2) . 1_565
P1 Eu3 Ga3 136.536(14) 3_565 1_565
P1 Eu3 Ga3 43.464(14) . 1_565
Ga3 Eu3 Ga3 112.253(10) 3_565 1_565
Ga3 Eu3 Ga3 180.000(12) 3 1_565
P4 Eu3 Ga3 42.72(2) 3 .
P4 Eu3 Ga3 137.28(2) 1_565 .
P4 Eu3 Ga3 90.066(19) 3_565 .
P4 Eu3 Ga3 89.935(19) . .
P1 Eu3 Ga3 136.536(14) 3_565 .
P1 Eu3 Ga3 43.464(14) . .
Ga3 Eu3 Ga3 180.000(12) 3_565 .
Ga3 Eu3 Ga3 112.253(10) 3 .
Ga3 Eu3 Ga3 67.747(10) 1_565 .
P4 Eu3 Ga4 41.352(15) 3 3_565
P4 Eu3 Ga4 138.648(15) 1_565 3_565
P4 Eu3 Ga4 41.352(15) 3_565 3_565
P4 Eu3 Ga4 138.648(15) . 3_565
P1 Eu3 Ga4 94.84(2) 3_565 3_565
P1 Eu3 Ga4 85.16(2) . 3_565
Ga3 Eu3 Ga4 117.581(10) 3_565 3_565
Ga3 Eu3 Ga4 117.581(10) 3 3_565
Ga3 Eu3 Ga4 62.419(10) 1_565 3_565
Ga3 Eu3 Ga4 62.418(10) . 3_565
P4 Eu3 Ga4 138.648(15) 3 .
P4 Eu3 Ga4 41.352(15) 1_565 .
P4 Eu3 Ga4 138.648(15) 3_565 .
P4 Eu3 Ga4 41.352(15) . .
P1 Eu3 Ga4 85.16(2) 3_565 .
P1 Eu3 Ga4 94.84(2) . .
Ga3 Eu3 Ga4 62.418(10) 3_565 .
Ga3 Eu3 Ga4 62.418(10) 3 .
Ga3 Eu3 Ga4 117.582(10) 1_565 .
Ga3 Eu3 Ga4 117.582(10) . .
Ga4 Eu3 Ga4 180.0 3_565 .
P3 Ga1 P3 105.44(4) 3_556 3_566
P3 Ga1 P1 108.25(3) 3_556 .
P3 Ga1 P1 108.25(3) 3_566 .
P3 Ga1 Ga1 111.50(3) 3_556 3_566
P3 Ga1 Ga1 111.50(3) 3_566 3_566
P1 Ga1 Ga1 111.64(4) . 3_566
P3 Ga1 Eu4P 54.19(15) 3_556 .
P3 Ga1 Eu4P 106.27(14) 3_566 .
P1 Ga1 Eu4P 56.27(17) . .
Ga1 Ga1 Eu4P 142.17(13) 3_566 .
P3 Ga1 Eu4P 106.27(14) 3_556 1_565
P3 Ga1 Eu4P 54.19(15) 3_566 1_565
P1 Ga1 Eu4P 56.27(17) . 1_565
Ga1 Ga1 Eu4P 142.17(13) 3_566 1_565
Eu4P Ga1 Eu4P 65.9(2) . 1_565
Ga3 Ga2 P2 115.58(3) 1_655 1_545
Ga3 Ga2 P2 115.59(3) 1_655 .
P2 Ga2 P2 107.14(5) 1_545 .
Ga3 Ga2 P3 96.30(3) 1_655 3_656
P2 Ga2 P3 110.97(3) 1_545 3_656
P2 Ga2 P3 110.97(3) . 3_656
Ga3 Ga2 Eu2 133.388(14) 1_655 .
P2 Ga2 Eu2 110.01(3) 1_545 .
P2 Ga2 Eu2 56.20(3) . .
P3 Ga2 Eu2 57.47(2) 3_656 .
Ga3 Ga2 Eu2 133.388(14) 1_655 1_545
P2 Ga2 Eu2 56.20(3) 1_545 1_545
P2 Ga2 Eu2 110.01(3) . 1_545
P3 Ga2 Eu2 57.47(2) 3_656 1_545
Eu2 Ga2 Eu2 67.883(11) . 1_545
Ga3 Ga2 Eu1 147.78(2) 1_655 .
P2 Ga2 Eu1 54.36(2) 1_545 .
P2 Ga2 Eu1 54.36(2) . .
P3 Ga2 Eu1 115.92(3) 3_656 .
Eu2 Ga2 Eu1 70.540(8) . .
Eu2 Ga2 Eu1 70.540(8) 1_545 .
P4 Ga3 Ga2 118.55(3) 3 1_455
P4 Ga3 P1 111.40(3) 3 1_545
Ga2 Ga3 P1 104.45(3) 1_455 1_545
P4 Ga3 P1 111.40(3) 3 .
Ga2 Ga3 P1 104.45(3) 1_455 .
P1 Ga3 P1 105.53(5) 1_545 .
P4 Ga3 Eu3 56.46(2) 3 .
Ga2 Ga3 Eu3 143.946(9) 1_455 .
P1 Ga3 Eu3 110.26(3) 1_545 .
P1 Ga3 Eu3 57.23(3) . .
P4 Ga3 Eu3 56.46(2) 3 1_545
Ga2 Ga3 Eu3 143.946(8) 1_455 1_545
P1 Ga3 Eu3 57.23(3) 1_545 1_545
P1 Ga3 Eu3 110.26(3) . 1_545
Eu3 Ga3 Eu3 67.747(10) . 1_545
P4 Ga3 Eu1 114.03(3) 3 .
Ga2 Ga3 Eu1 127.42(2) 1_455 .
P1 Ga3 Eu1 53.88(2) 1_545 .
P1 Ga3 Eu1 53.88(2) . .
Eu3 Ga3 Eu1 70.055(10) . .
Eu3 Ga3 Eu1 70.055(10) 1_545 .
P2 Ga4 P4 100.97(3) . .
P2 Ga4 P4 100.97(3) . 1_565
P4 Ga4 P4 106.46(5) . 1_565
P2 Ga4 Ga4 118.41(4) . 3_665
P4 Ga4 Ga4 114.12(3) . 3_665
P4 Ga4 Ga4 114.12(3) 1_565 3_665
P2 Ga4 Eu3 105.31(3) . .
P4 Ga4 Eu3 53.30(2) . .
P4 Ga4 Eu3 53.30(2) 1_565 .
Ga4 Ga4 Eu3 136.29(3) 3_665 .
Ga3 P1 Ga3 105.53(5) . 1_565
Ga3 P1 Ga1 99.34(3) . .
Ga3 P1 Ga1 99.34(3) 1_565 .
Ga3 P1 Eu3 79.31(3) . .
Ga3 P1 Eu3 79.31(3) 1_565 .
Ga1 P1 Eu3 177.69(5) . .
Ga1 P1 Eu4P 81.2(2) . 1_565
Eu3 P1 Eu4P 97.1(2) . 1_565
Ga1 P1 Eu4P 81.2(2) . .
Eu3 P1 Eu4P 97.1(2) . .
Eu4P P1 Eu4P 80.5(3) 1_565 .
Ga3 P1 Eu1 85.461(15) . .
Ga3 P1 Eu1 160.61(4) 1_565 .
Ga1 P1 Eu1 94.43(3) . .
Eu3 P1 Eu1 87.33(2) . .
Eu4P P1 Eu1 175.5(2) 1_565 .
Eu4P P1 Eu1 99.64(14) . .
Ga3 P1 Eu1 160.61(4) . 1_565
Ga3 P1 Eu1 85.462(15) 1_565 1_565
Ga1 P1 Eu1 94.43(3) . 1_565
Eu3 P1 Eu1 87.33(2) . 1_565
Eu4P P1 Eu1 99.64(14) 1_565 1_565
Eu4P P1 Eu1 175.5(2) . 1_565
Eu1 P1 Eu1 79.89(3) . 1_565
Ga4 P2 Ga2 99.25(3) . 1_565
Ga4 P2 Ga2 99.25(3) . .
Ga2 P2 Ga2 107.14(5) 1_565 .
Ga4 P2 Eu2 179.73(5) . .
Ga2 P2 Eu2 80.59(3) 1_565 .
Ga2 P2 Eu2 80.59(3) . .
Ga4 P2 Eu1 91.71(3) . 1_565
Ga2 P2 Eu1 85.408(15) 1_565 1_565
Ga2 P2 Eu1 161.60(4) . 1_565
Eu2 P2 Eu1 88.50(3) . 1_565
Ga4 P2 Eu1 91.71(3) . .
Ga2 P2 Eu1 161.60(4) 1_565 .
Ga2 P2 Eu1 85.408(15) . .
Eu2 P2 Eu1 88.50(3) . .
Eu1 P2 Eu1 79.50(3) 1_565 .
Ga4 P2 Eu4P 85.5(2) . 1_665
Eu2 P2 Eu4P 94.3(2) . 1_665
Eu1 P2 Eu4P 101.49(13) 1_565 1_665
Eu1 P2 Eu4P 177.0(2) . 1_665
Ga4 P2 Eu4P 85.5(2) . 1_655
Eu2 P2 Eu4P 94.3(2) . 1_655
Eu1 P2 Eu4P 177.0(2) 1_565 1_655
Eu1 P2 Eu4P 101.49(13) . 1_655
Eu4P P2 Eu4P 77.4(3) 1_665 1_655
Ga1 P3 Ga1 105.44(4) 3_556 3_566
Ga1 P3 Ga2 97.64(3) 3_556 3_656
Ga1 P3 Ga2 97.64(3) 3_566 3_656
Ga1 P3 Eu4P 83.10(14) 3_556 3_556
Ga1 P3 Eu4P 83.10(14) 3_566 3_556
Ga1 P3 Eu2 167.72(3) 3_556 .
Ga1 P3 Eu2 86.742(13) 3_566 .
Ga2 P3 Eu2 78.86(3) 3_656 .
Eu4P P3 Eu2 97.12(17) 3_556 .
Ga1 P3 Eu2 86.742(13) 3_556 1_545
Ga1 P3 Eu2 167.72(3) 3_566 1_545
Ga2 P3 Eu2 78.86(3) 3_656 1_545
Eu4P P3 Eu2 97.12(17) 3_556 1_545
Eu2 P3 Eu2 81.04(3) . 1_545
Ga1 P3 Eu1 94.24(3) 3_556 .
Ga1 P3 Eu1 94.24(3) 3_566 .
Ga2 P3 Eu1 160.32(4) 3_656 .
Eu4P P3 Eu1 175.6(2) 3_556 .
Eu2 P3 Eu1 86.24(2) . .
Eu2 P3 Eu1 86.24(3) 1_545 .
Ga3 P4 Ga4 100.45(3) 3 1_545
Ga3 P4 Ga4 100.45(3) 3 .
Ga4 P4 Ga4 106.46(5) 1_545 .
Ga3 P4 Eu3 80.82(3) 3 1_545
Ga4 P4 Eu3 85.348(13) 1_545 1_545
Ga4 P4 Eu3 167.54(4) . 1_545
Ga3 P4 Eu3 80.82(3) 3 .
Ga4 P4 Eu3 167.54(4) 1_545 .
Ga4 P4 Eu3 85.348(13) . .
Eu3 P4 Eu3 82.61(3) 1_545 .
Ga4 P4 Eu4P 88.25(13) 1_545 3
Ga4 P4 Eu4P 88.25(13) . 3
Eu3 P4 Eu4P 96.22(16) 1_545 3
Eu3 P4 Eu4P 96.22(16) . 3
Ga3 P4 Eu1 162.99(5) 3 .
Ga4 P4 Eu1 89.63(3) 1_545 .
Ga4 P4 Eu1 89.63(3) . .
Eu3 P4 Eu1 86.44(2) 1_545 .
Eu3 P4 Eu1 86.44(2) . .
Eu4P P4 Eu1 176.5(2) 3 .
P3 Eu4P P1 83.9(3) 3_556 .
P3 Eu4P P1 83.9(3) 3_556 1_545
P1 Eu4P P1 80.5(3) . 1_545
P3 Eu4P P4 161.3(4) 3_556 3
P1 Eu4P P4 81.9(3) . 3
P1 Eu4P P4 81.9(3) 1_545 3
P3 Eu4P P2 83.3(3) 3_556 1_445
P1 Eu4P P2 167.1(4) . 1_445
P1 Eu4P P2 99.61(6) 1_545 1_445
P4 Eu4P P2 111.0(3) 3 1_445
P3 Eu4P P2 83.3(3) 3_556 1_455
P1 Eu4P P2 99.61(6) . 1_455
P1 Eu4P P2 167.1(4) 1_545 1_455
P4 Eu4P P2 111.0(3) 3 1_455
P2 Eu4P P2 77.4(3) 1_445 1_455
P3 Eu4P Ga1 42.71(15) 3_556 .
P1 Eu4P Ga1 42.57(13) . .
P1 Eu4P Ga1 88.1(3) 1_545 .
P4 Eu4P Ga1 124.5(3) 3 .
P2 Eu4P Ga1 124.5(4) 1_445 .
P2 Eu4P Ga1 83.53(17) 1_455 .
P3 Eu4P Ga1 42.71(15) 3_556 1_545
P1 Eu4P Ga1 88.1(3) . 1_545
P1 Eu4P Ga1 42.57(13) 1_545 1_545
P4 Eu4P Ga1 124.5(3) 3 1_545
P2 Eu4P Ga1 83.53(17) 1_445 1_545
P2 Eu4P Ga1 124.5(4) 1_455 1_545
Ga1 Eu4P Ga1 65.9(2) . 1_545
P3 Eu4P Eu4P 90.0 3_556 1_565
P1 Eu4P Eu4P 49.76(14) . 1_565
P1 Eu4P Eu4P 130.24(14) 1_545 1_565
P4 Eu4P Eu4P 90.0 3 1_565
P2 Eu4P Eu4P 128.69(13) 1_445 1_565
P2 Eu4P Eu4P 51.31(13) 1_455 1_565
Ga1 Eu4P Eu4P 57.06(11) . 1_565
Ga1 Eu4P Eu4P 122.94(11) 1_545 1_565
P3 Eu4P Eu4P 90.0 3_556 1_545
P1 Eu4P Eu4P 130.24(14) . 1_545
P1 Eu4P Eu4P 49.76(14) 1_545 1_545
P4 Eu4P Eu4P 90.0 3 1_545
P2 Eu4P Eu4P 51.31(13) 1_445 1_545
P2 Eu4P Eu4P 128.69(13) 1_455 1_545
Ga1 Eu4P Eu4P 122.94(11) . 1_545
Ga1 Eu4P Eu4P 57.06(11) 1_545 1_545

loop_
_geom_bond_atom_site_label_1
_geom_bond_atom_site_label_2
_geom_bond_distance
_geom_bond_site_symmetry_2
Eu1 P1 3.0344(9) 1_545
Eu1 P1 3.0344(9) .
Eu1 P2 3.0470(9) .
Eu1 P2 3.0470(9) 1_545
Eu1 P3 3.1122(12) .
Eu1 P4 3.1214(11) .
Eu1 Ga2 3.7372(6) .
Eu1 Ga3 3.7444(6) .
Eu1 Eu1 3.8967(4) 1_565
Eu1 Eu1 3.8967(4) 1_545
Eu1 Eu3 4.1606(3) 1_545
Eu1 Eu3 4.1606(3) .
Eu2 P2 2.9393(11) 3_666
Eu2 P2 2.9393(11) .
Eu2 P3 2.9987(8) 3_666
Eu2 P3 2.9987(8) 3_656
Eu2 P3 2.9987(8) 1_565
Eu2 P3 2.9987(8) .
Eu2 Ga2 3.4895(4) .
Eu2 Ga2 3.4895(4) 3_666
Eu2 Ga2 3.4895(4) 3_656
Eu2 Ga2 3.4895(4) 1_565
Eu2 Eu2 3.8967(4) 1_545
Eu2 Eu2 3.8967(4) 1_565
Eu3 P4 2.9516(8) 3
Eu3 P4 2.9516(8) 1_565
Eu3 P4 2.9516(8) 3_565
Eu3 P4 2.9516(8) .
Eu3 P1 2.9912(11) 3_565
Eu3 P1 2.9912(11) .
Eu3 Ga3 3.4956(4) 3_565
Eu3 Ga3 3.4956(4) 3
Eu3 Ga3 3.4956(4) 1_565
Eu3 Ga3 3.4956(4) .
Eu3 Ga4 3.6692(6) 3_565
Eu3 Ga4 3.6692(6) .
Ga1 P3 2.4486(7) 3_556
Ga1 P3 2.4486(7) 3_566
Ga1 P1 2.4535(12) .
Ga1 Ga1 2.4922(9) 3_566
Ga1 Eu4P 3.583(10) .
Ga1 Eu4P 3.583(10) 1_565
Ga2 Ga3 2.4048(6) 1_655
Ga2 P2 2.4216(7) 1_545
Ga2 P2 2.4216(7) .
Ga2 P3 2.4558(13) 3_656
Ga2 Eu2 3.4895(4) 1_545
Ga3 P4 2.4023(12) 3
Ga3 Ga2 2.4048(6) 1_455
Ga3 P1 2.4471(8) 1_545
Ga3 P1 2.4471(8) .
Ga3 Eu3 3.4956(4) 1_545
Ga4 P2 2.4159(12) .
Ga4 P4 2.4322(7) .
Ga4 P4 2.4322(7) 1_565
Ga4 Ga4 2.4703(9) 3_665
P1 Ga3 2.4471(8) 1_565
P1 Eu4P 3.016(9) 1_565
P1 Eu4P 3.016(9) .
P1 Eu1 3.0344(9) 1_565
P2 Ga2 2.4216(7) 1_565
P2 Eu1 3.0470(9) 1_565
P2 Eu4P 3.117(9) 1_665
P2 Eu4P 3.117(9) 1_655
P3 Ga1 2.4486(7) 3_556
P3 Ga1 2.4486(7) 3_566
P3 Ga2 2.4558(12) 3_656
P3 Eu4P 2.927(12) 3_556
P3 Eu2 2.9987(8) 1_545
P4 Ga3 2.4022(12) 3
P4 Ga4 2.4322(7) 1_545
P4 Eu3 2.9516(8) 1_545
P4 Eu4P 3.096(12) 3
Eu4P P3 2.927(12) 3_556
Eu4P P1 3.016(9) 1_545
Eu4P P4 3.096(12) 3
Eu4P P2 3.117(9) 1_445
Eu4P P2 3.117(9) 1_455
Eu4P Ga1 3.584(10) 1_545
Eu4P Eu4P 3.8967(4) 1_565
Eu4P Eu4P 3.8967(4) 1_545
